data_4119918
loop_
_publ_author_name
'J\"urgen Bauer'
'Holger Braunschweig'
'Alexander Damme'
'Jose Oscar Carlos'
'Jimenez-Halla, Thomas Kramer'
'Krzysztof Radacki'
'Rong Shang'
'Eva Siedler'
'Qing Ye'

_publ_contact_author_address
; Institut fuer Anorganische Chemie
Universitaet Wuerzburg
Am Hubland
97074 Wuerzburg, Germany
;
_publ_contact_author_email H.Braunschweig@mail.uni-wuerzburg.de
_publ_contact_author_fax +49-931-3184623
_publ_contact_author_name 'Prof. Dr. Holger Braunschweig'
_publ_contact_author_phone +49-931-3185260
_publ_section_title
;
 Metathesis Reactions of a Manganese Borylene Complex with Polar
 Heteroatom-Carbon Double Bonds: A Pathway to Previously Inaccessible
 Carbene Complexes
;
_journal_name_full 'Journal of the American Chemical Society'
_journal_page_first 8726
_journal_page_last 8734
_journal_paper_doi 10.1021/ja403389w
_journal_volume 135
_journal_year 2013
_chemical_formula_moiety 'C22 H19 Mn O2'
_chemical_formula_sum 'C22 H19 Mn O2'
_chemical_formula_weight 370.31
_chemical_name_common
;
?
;
_chemical_name_systematic
; 
?
;
_space_group_IT_number 14
_symmetry_cell_setting monoclinic
_symmetry_space_group_name_Hall '-P 2yn'
_symmetry_space_group_name_H-M 'P 1 21/n 1'
_atom_sites_solution_hydrogens geom
_atom_sites_solution_primary direct
_atom_sites_solution_secondary difmap
_audit_creation_method SHELXL-97
_cell_angle_alpha 90.00
_cell_angle_beta 91.249(2)
_cell_angle_gamma 90.00
_cell_formula_units_Z 4
_cell_length_a 10.8202(5)
_cell_length_b 11.6133(6)
_cell_length_c 13.7381(7)
_cell_measurement_reflns_used 6231
_cell_measurement_temperature 100(2)
_cell_measurement_theta_max 26.66
_cell_measurement_theta_min 2.30
_cell_volume 1725.90(15)
_computing_cell_refinement 'Saint+ ver. 7.68A (Bruker AXS)'
_computing_data_collection 'APEX2 ver. 2010.3 (Bruker AXS)'
_computing_data_reduction 'Saint+ ver. 7.68A (Bruker AXS)'
_computing_molecular_graphics 'XP ver. 5.1 (Bruker AXS, 1998)'
_computing_publication_material 'SHELXL-97 (Sheldrick, 2008)'
_computing_structure_refinement 'SHELXL-97 (Sheldrick, 2008)'
_computing_structure_solution 'SHELXS-97 (Sheldrick, 2008)'
_diffrn_ambient_temperature 100(2)
_diffrn_detector_area_resol_mean 8.333
_diffrn_measured_fraction_theta_full 1.000
_diffrn_measured_fraction_theta_max 0.998
_diffrn_measurement_device_type 'Bruker X8-APEX II'
_diffrn_measurement_method '\f and \w scans'
_diffrn_radiation_monochromator 'multi-layer mirror'
_diffrn_radiation_source 'rotating anode'
_diffrn_radiation_type MoK\a
_diffrn_radiation_wavelength 0.71073
_diffrn_reflns_av_R_equivalents 0.0365
_diffrn_reflns_av_sigmaI/netI 0.0262
_diffrn_reflns_limit_h_max 13
_diffrn_reflns_limit_h_min -13
_diffrn_reflns_limit_k_max 14
_diffrn_reflns_limit_k_min -14
_diffrn_reflns_limit_l_max 17
_diffrn_reflns_limit_l_min -17
_diffrn_reflns_number 20607
_diffrn_reflns_theta_full 26.00
_diffrn_reflns_theta_max 26.76
_diffrn_reflns_theta_min 2.30
_exptl_absorpt_coefficient_mu 0.776
_exptl_absorpt_correction_T_max 0.7454
_exptl_absorpt_correction_T_min 0.6244
_exptl_absorpt_correction_type multi-scan
_exptl_absorpt_process_details 'Sadabs 2008/1 (Bruker 2008)'
_exptl_crystal_colour yellow
_exptl_crystal_density_diffrn 1.425
_exptl_crystal_F_000 768
_exptl_crystal_size_max 0.25
_exptl_crystal_size_mid 0.23
_exptl_crystal_size_min 0.15
_refine_diff_density_max 0.369
_refine_diff_density_min -0.370
_refine_diff_density_rms 0.055
_refine_ls_extinction_method none
_refine_ls_goodness_of_fit_ref 1.027
_refine_ls_hydrogen_treatment constr
_refine_ls_matrix_type full
_refine_ls_number_parameters 228
_refine_ls_number_reflns 3673
_refine_ls_number_restraints 0
_refine_ls_restrained_S_all 1.027
_refine_ls_R_factor_all 0.0375
_refine_ls_R_factor_gt 0.0296
_refine_ls_shift/su_max 0.001
_refine_ls_shift/su_mean 0.000
_refine_ls_structure_factor_coef Fsqd
_refine_ls_weighting_details 'calc w=1/[\s^2^(Fo^2^)+(0.0407P)^2^+0.9172P] where P=(Fo^2^+2Fc^2^)/3'
_refine_ls_weighting_scheme calc
_refine_ls_wR_factor_gt 0.0758
_refine_ls_wR_factor_ref 0.0805
_reflns_number_gt 3123
_reflns_number_total 3673
_reflns_threshold_expression >2sigma(I)
_cod_data_source_file ja403389w_si_002_3.cif
_cod_data_source_block 3b
_cod_database_code 4119918

loop_
_symmetry_equiv_pos_as_xyz
'x, y, z'
'-x+1/2, y+1/2, -z+1/2'
'-x, -y, -z'
'x-1/2, -y-1/2, z-1/2'

loop_
_atom_site_label
_atom_site_type_symbol
_atom_site_fract_x
_atom_site_fract_y
_atom_site_fract_z
_atom_site_U_iso_or_equiv
_atom_site_adp_type
_atom_site_occupancy
_atom_site_symmetry_multiplicity
_atom_site_calc_flag
_atom_site_refinement_flags
Mn1 Mn 0.14485(2) 0.74419(2) 0.815584(17) 0.01276(9) Uani 1 1 d .
O1 O 0.40936(12) 0.73710(12) 0.76658(10) 0.0280(3) Uani 1 1 d .
C1 C 0.30644(17) 0.74204(14) 0.78389(12) 0.0185(4) Uani 1 1 d .
C2 C 0.12649(15) 0.61072(15) 0.75418(12) 0.0165(3) Uani 1 1 d .
O2 O 0.11503(11) 0.52916(11) 0.70637(9) 0.0220(3) Uani 1 1 d .
C3 C 0.19805(14) 0.68593(14) 0.93685(11) 0.0133(3) Uani 1 1 d .
C11 C -0.04496(15) 0.79663(15) 0.81090(13) 0.0190(4) Uani 1 1 d .
H11 H -0.1106 0.7442 0.8219 0.023 Uiso 1 1 calc R
C12 C 0.00765(16) 0.82238(15) 0.71942(12) 0.0202(4) Uani 1 1 d .
H12 H -0.0176 0.7913 0.6582 0.024 Uiso 1 1 calc R
C13 C 0.10365(16) 0.90203(15) 0.73574(12) 0.0197(4) Uani 1 1 d .
H13 H 0.1554 0.9334 0.6874 0.024 Uiso 1 1 calc R
C14 C 0.11023(16) 0.92781(14) 0.83729(12) 0.0180(3) Uani 1 1 d .
H14 H 0.1667 0.9793 0.8684 0.022 Uiso 1 1 calc R
C15 C 0.01832(15) 0.86334(14) 0.88288(12) 0.0174(3) Uani 1 1 d .
H15 H 0.0013 0.8642 0.9504 0.021 Uiso 1 1 calc R
C21 C 0.23172(15) 0.76718(14) 1.01672(12) 0.0142(3) Uani 1 1 d .
C22 C 0.32107(15) 0.85271(14) 1.00566(12) 0.0158(3) Uani 1 1 d .
H22 H 0.3621 0.8597 0.9455 0.019 Uiso 1 1 calc R
C23 C 0.35083(15) 0.92776(14) 1.08143(12) 0.0157(3) Uani 1 1 d .
H23 H 0.4148 0.9827 1.0733 0.019 Uiso 1 1 calc R
C24 C 0.28862(15) 0.92395(14) 1.16907(12) 0.0165(3) Uani 1 1 d .
C25 C 0.19866(15) 0.83926(15) 1.17999(12) 0.0172(3) Uani 1 1 d .
H25 H 0.1541 0.8357 1.2387 0.021 Uiso 1 1 calc R
C26 C 0.17297(16) 0.76019(14) 1.10682(12) 0.0165(3) Uani 1 1 d .
H26 H 0.1149 0.7005 1.1177 0.020 Uiso 1 1 calc R
C27 C 0.31634(16) 1.00923(15) 1.24945(12) 0.0197(4) Uani 1 1 d .
H27A H 0.2433 1.0572 1.2600 0.029 Uiso 1 1 calc R
H27B H 0.3858 1.0582 1.2310 0.029 Uiso 1 1 calc R
H27C H 0.3379 0.9677 1.3095 0.029 Uiso 1 1 calc R
C31 C 0.22035(15) 0.56454(14) 0.96357(11) 0.0141(3) Uani 1 1 d .
C32 C 0.32835(15) 0.53372(15) 1.01646(12) 0.0161(3) Uani 1 1 d .
H32 H 0.3831 0.5923 1.0392 0.019 Uiso 1 1 calc R
C33 C 0.35606(15) 0.41935(15) 1.03578(12) 0.0178(3) Uani 1 1 d .
H33 H 0.4308 0.4008 1.0698 0.021 Uiso 1 1 calc R
C34 C 0.27701(16) 0.33139(14) 1.00657(12) 0.0178(3) Uani 1 1 d .
C35 C 0.16590(15) 0.36155(15) 0.95900(12) 0.0180(3) Uani 1 1 d .
H35 H 0.1081 0.3031 0.9414 0.022 Uiso 1 1 calc R
C36 C 0.13903(15) 0.47548(15) 0.93718(11) 0.0160(3) Uani 1 1 d .
H36 H 0.0638 0.4935 0.9036 0.019 Uiso 1 1 calc R
C37 C 0.31093(17) 0.20717(16) 1.02351(14) 0.0239(4) Uani 1 1 d .
H37A H 0.2356 0.1618 1.0324 0.036 Uiso 1 1 calc R
H37B H 0.3641 0.2010 1.0820 0.036 Uiso 1 1 calc R
H37C H 0.3552 0.1778 0.9672 0.036 Uiso 1 1 calc R

loop_
_atom_site_aniso_label
_atom_site_aniso_U_11
_atom_site_aniso_U_22
_atom_site_aniso_U_33
_atom_site_aniso_U_23
_atom_site_aniso_U_13
_atom_site_aniso_U_12
Mn1 0.01368(14) 0.01369(14) 0.01089(14) 0.00089(9) -0.00045(9) 0.00118(9)
O1 0.0179(7) 0.0382(8) 0.0280(7) 0.0010(6) 0.0044(5) 0.0027(6)
C1 0.0225(9) 0.0192(9) 0.0139(8) 0.0010(6) -0.0003(7) 0.0002(7)
C2 0.0147(8) 0.0201(9) 0.0147(8) 0.0028(7) -0.0018(6) 0.0027(7)
O2 0.0244(6) 0.0210(7) 0.0205(6) -0.0060(5) -0.0027(5) 0.0027(5)
C3 0.0109(7) 0.0158(8) 0.0133(8) 0.0009(6) 0.0020(6) 0.0006(6)
C11 0.0144(8) 0.0188(9) 0.0238(9) 0.0018(7) -0.0013(7) 0.0025(7)
C12 0.0234(9) 0.0199(9) 0.0171(8) 0.0003(7) -0.0065(7) 0.0080(7)
C13 0.0236(9) 0.0177(8) 0.0178(9) 0.0060(7) 0.0030(7) 0.0040(7)
C14 0.0193(8) 0.0131(8) 0.0215(9) 0.0009(7) -0.0012(7) 0.0017(7)
C15 0.0172(8) 0.0170(8) 0.0181(8) 0.0010(6) 0.0022(6) 0.0056(7)
C21 0.0168(8) 0.0132(8) 0.0125(8) 0.0023(6) -0.0021(6) 0.0031(6)
C22 0.0173(8) 0.0161(8) 0.0140(8) 0.0020(6) 0.0005(6) 0.0018(7)
C23 0.0171(8) 0.0122(8) 0.0176(8) 0.0015(6) -0.0018(6) 0.0001(6)
C24 0.0184(8) 0.0143(8) 0.0165(8) -0.0004(6) -0.0034(6) 0.0052(6)
C25 0.0183(8) 0.0208(9) 0.0125(8) 0.0012(6) -0.0002(6) 0.0023(7)
C26 0.0170(8) 0.0167(8) 0.0158(8) 0.0031(6) -0.0011(6) -0.0017(6)
C27 0.0226(9) 0.0185(9) 0.0177(8) -0.0039(7) -0.0012(7) 0.0021(7)
C31 0.0160(8) 0.0149(8) 0.0114(8) 0.0001(6) 0.0034(6) 0.0007(6)
C32 0.0167(8) 0.0178(8) 0.0138(8) -0.0012(6) 0.0001(6) -0.0001(7)
C33 0.0171(8) 0.0213(9) 0.0150(8) 0.0025(6) 0.0013(6) 0.0044(7)
C34 0.0229(9) 0.0159(8) 0.0149(8) 0.0031(6) 0.0064(6) 0.0025(7)
C35 0.0189(8) 0.0167(8) 0.0185(8) -0.0004(7) 0.0045(6) -0.0032(7)
C36 0.0150(7) 0.0193(8) 0.0136(8) 0.0006(6) 0.0008(6) -0.0001(7)
C37 0.0286(10) 0.0167(9) 0.0266(10) 0.0050(7) 0.0060(8) 0.0046(8)

loop_
_atom_type_symbol
_atom_type_description
_atom_type_scat_dispersion_real
_atom_type_scat_dispersion_imag
_atom_type_scat_source
C C 0.0033 0.0016 'International Tables Vol C Tables 4.2.6.8 and 6.1.1.4'
H H 0.0000 0.0000 'International Tables Vol C Tables 4.2.6.8 and 6.1.1.4'
O O 0.0106 0.0060 'International Tables Vol C Tables 4.2.6.8 and 6.1.1.4'
Mn Mn 0.3368 0.7283 'International Tables Vol C Tables 4.2.6.8 and 6.1.1.4'

loop_
_geom_angle_atom_site_label_1
_geom_angle_atom_site_label_2
_geom_angle_atom_site_label_3
_geom_angle
C2 Mn1 C1 88.42(7)
C2 Mn1 C3 97.82(7)
C1 Mn1 C3 85.96(7)
C2 Mn1 C11 97.86(7)
C1 Mn1 C11 157.93(7)
C3 Mn1 C11 113.86(7)
C2 Mn1 C12 90.46(7)
C1 Mn1 C12 120.78(7)
C3 Mn1 C12 152.34(7)
C11 Mn1 C12 38.57(7)
C2 Mn1 C15 134.06(7)
C1 Mn1 C15 137.17(7)
C3 Mn1 C15 92.06(6)
C11 Mn1 C15 38.48(6)
C12 Mn1 C15 63.99(6)
C2 Mn1 C13 118.46(7)
C1 Mn1 C13 94.51(7)
C3 Mn1 C13 143.72(7)
C11 Mn1 C13 63.88(7)
C12 Mn1 C13 37.76(7)
C15 Mn1 C13 63.46(6)
C2 Mn1 C14 154.07(7)
C1 Mn1 C14 102.44(7)
C3 Mn1 C14 106.30(7)
C11 Mn1 C14 63.88(7)
C12 Mn1 C14 63.71(6)
C15 Mn1 C14 37.59(6)
C13 Mn1 C14 38.18(6)
O1 C1 Mn1 177.17(16)
O2 C2 Mn1 173.83(15)
C31 C3 C21 112.76(13)
C31 C3 Mn1 127.64(12)
C21 C3 Mn1 119.46(11)
C15 C11 C12 107.71(15)
C15 C11 Mn1 71.75(9)
C12 C11 Mn1 71.61(10)
C15 C11 H11 126.1
C12 C11 H11 126.1
Mn1 C11 H11 122.2
C13 C12 C11 107.82(15)
C13 C12 Mn1 71.58(10)
C11 C12 Mn1 69.82(9)
C13 C12 H12 126.1
C11 C12 H12 126.1
Mn1 C12 H12 124.1
C12 C13 C14 108.37(15)
C12 C13 Mn1 70.66(10)
C14 C13 Mn1 71.26(9)
C12 C13 H13 125.8
C14 C13 H13 125.8
Mn1 C13 H13 123.9
C15 C14 C13 107.68(15)
C15 C14 Mn1 70.48(10)
C13 C14 Mn1 70.56(10)
C15 C14 H14 126.2
C13 C14 H14 126.2
Mn1 C14 H14 124.4
C14 C15 C11 108.41(15)
C14 C15 Mn1 71.93(9)
C11 C15 Mn1 69.77(9)
C14 C15 H15 125.8
C11 C15 H15 125.8
Mn1 C15 H15 124.1
C22 C21 C26 117.65(15)
C22 C21 C3 122.02(15)
C26 C21 C3 120.33(14)
C23 C22 C21 120.93(15)
C23 C22 H22 119.5
C21 C22 H22 119.5
C22 C23 C24 121.26(15)
C22 C23 H23 119.4
C24 C23 H23 119.4
C23 C24 C25 117.85(15)
C23 C24 C27 121.31(15)
C25 C24 C27 120.83(15)
C26 C25 C24 121.26(15)
C26 C25 H25 119.4
C24 C25 H25 119.4
C25 C26 C21 120.88(15)
C25 C26 H26 119.6
C21 C26 H26 119.6
C24 C27 H27A 109.5
C24 C27 H27B 109.5
H27A C27 H27B 109.5
C24 C27 H27C 109.5
H27A C27 H27C 109.5
H27B C27 H27C 109.5
C36 C31 C32 117.08(15)
C36 C31 C3 122.88(14)
C32 C31 C3 120.03(15)
C33 C32 C31 121.05(15)
C33 C32 H32 119.5
C31 C32 H32 119.5
C34 C33 C32 121.42(16)
C34 C33 H33 119.3
C32 C33 H33 119.3
C33 C34 C35 117.96(15)
C33 C34 C37 120.98(16)
C35 C34 C37 121.05(16)
C36 C35 C34 120.90(16)
C36 C35 H35 119.5
C34 C35 H35 119.5
C35 C36 C31 121.42(15)
C35 C36 H36 119.3
C31 C36 H36 119.3
C34 C37 H37A 109.5
C34 C37 H37B 109.5
H37A C37 H37B 109.5
C34 C37 H37C 109.5
H37A C37 H37C 109.5
H37B C37 H37C 109.5

loop_
_geom_bond_atom_site_label_1
_geom_bond_atom_site_label_2
_geom_bond_distance
Mn1 C2 1.7739(17)
Mn1 C1 1.8112(18)
Mn1 C3 1.8769(16)
Mn1 C11 2.1418(17)
Mn1 C12 2.1653(17)
Mn1 C15 2.1678(16)
Mn1 C13 2.1773(17)
Mn1 C14 2.1866(17)
O1 C1 1.145(2)
C2 O2 1.158(2)
C3 C31 1.475(2)
C3 C21 1.487(2)
C11 C15 1.420(2)
C11 C12 1.423(2)
C11 H11 0.9500
C12 C13 1.405(3)
C12 H12 0.9500
C13 C14 1.427(2)
C13 H13 0.9500
C14 C15 1.403(2)
C14 H14 0.9500
C15 H15 0.9500
C21 C22 1.397(2)
C21 C26 1.406(2)
C22 C23 1.390(2)
C22 H22 0.9500
C23 C24 1.393(2)
C23 H23 0.9500
C24 C25 1.394(2)
C24 C27 1.509(2)
C25 C26 1.385(2)
C25 H25 0.9500
C26 H26 0.9500
C27 H27A 0.9800
C27 H27B 0.9800
C27 H27C 0.9800
C31 C36 1.401(2)
C31 C32 1.409(2)
C32 C33 1.386(2)
C32 H32 0.9500
C33 C34 1.386(2)
C33 H33 0.9500
C34 C35 1.400(2)
C34 C37 1.505(2)
C35 C36 1.386(2)
C35 H35 0.9500
C36 H36 0.9500
C37 H37A 0.9800
C37 H37B 0.9800
C37 H37C 0.9800

loop_
_geom_torsion_atom_site_label_1
_geom_torsion_atom_site_label_2
_geom_torsion_atom_site_label_3
_geom_torsion_atom_site_label_4
_geom_torsion
C2 Mn1 C3 C31 2.47(15)
C1 Mn1 C3 C31 -85.37(14)
C11 Mn1 C3 C31 104.69(14)
C12 Mn1 C3 C31 108.71(18)
C15 Mn1 C3 C31 137.49(14)
C13 Mn1 C3 C31 -177.48(12)
C14 Mn1 C3 C31 172.84(13)
C2 Mn1 C3 C21 177.74(12)
C1 Mn1 C3 C21 89.90(13)
C11 Mn1 C3 C21 -80.03(13)
C12 Mn1 C3 C21 -76.02(19)
C15 Mn1 C3 C21 -47.24(13)
C13 Mn1 C3 C21 -2.21(19)
C14 Mn1 C3 C21 -11.88(14)
C2 Mn1 C11 C15 162.64(10)
C1 Mn1 C11 C15 -91.9(2)
C3 Mn1 C11 C15 60.44(12)
C12 Mn1 C11 C15 -116.57(15)
C13 Mn1 C11 C15 -79.46(11)
C14 Mn1 C11 C15 -36.74(10)
C2 Mn1 C11 C12 -80.79(11)
C1 Mn1 C11 C12 24.7(2)
C3 Mn1 C11 C12 177.01(10)
C15 Mn1 C11 C12 116.57(15)
C13 Mn1 C11 C12 37.12(10)
C14 Mn1 C11 C12 79.83(11)
C15 C11 C12 C13 1.22(19)
Mn1 C11 C12 C13 -61.86(12)
C15 C11 C12 Mn1 63.08(11)
C2 Mn1 C12 C13 -140.16(11)
C1 Mn1 C12 C13 -51.72(13)
C3 Mn1 C12 C13 111.87(16)
C11 Mn1 C12 C13 117.77(15)
C15 Mn1 C12 C13 79.51(11)
C14 Mn1 C12 C13 37.44(10)
C2 Mn1 C12 C11 102.08(11)
C1 Mn1 C12 C11 -169.49(11)
C3 Mn1 C12 C11 -5.9(2)
C15 Mn1 C12 C11 -38.26(10)
C13 Mn1 C12 C11 -117.77(15)
C14 Mn1 C12 C11 -80.33(11)
C11 C12 C13 C14 -0.89(19)
Mn1 C12 C13 C14 -61.62(12)
C11 C12 C13 Mn1 60.73(12)
C2 Mn1 C13 C12 46.78(13)
C1 Mn1 C13 C12 137.42(11)
C3 Mn1 C13 C12 -133.27(12)
C11 Mn1 C13 C12 -37.91(10)
C15 Mn1 C13 C12 -81.05(11)
C14 Mn1 C13 C12 -118.14(15)
C2 Mn1 C13 C14 164.93(10)
C1 Mn1 C13 C14 -104.43(11)
C3 Mn1 C13 C14 -15.12(16)
C11 Mn1 C13 C14 80.23(11)
C12 Mn1 C13 C14 118.14(15)
C15 Mn1 C13 C14 37.09(10)
C12 C13 C14 C15 0.22(19)
Mn1 C13 C14 C15 -61.02(11)
C12 C13 C14 Mn1 61.24(12)
C2 Mn1 C14 C15 86.31(18)
C1 Mn1 C14 C15 -160.82(10)
C3 Mn1 C14 C15 -71.43(11)
C11 Mn1 C14 C15 37.59(10)
C12 Mn1 C14 C15 80.79(11)
C13 Mn1 C14 C15 117.83(14)
C2 Mn1 C14 C13 -31.5(2)
C1 Mn1 C14 C13 81.36(11)
C3 Mn1 C14 C13 170.74(10)
C11 Mn1 C14 C13 -80.23(11)
C12 Mn1 C14 C13 -37.03(10)
C15 Mn1 C14 C13 -117.83(14)
C13 C14 C15 C11 0.55(19)
Mn1 C14 C15 C11 -60.53(11)
C13 C14 C15 Mn1 61.08(11)
C12 C11 C15 C14 -1.09(19)
Mn1 C11 C15 C14 61.90(12)
C12 C11 C15 Mn1 -62.99(12)
C2 Mn1 C15 C14 -142.61(11)
C1 Mn1 C15 C14 28.16(15)
C3 Mn1 C15 C14 114.43(10)
C11 Mn1 C15 C14 -118.32(14)
C12 Mn1 C15 C14 -79.96(11)
C13 Mn1 C15 C14 -37.66(10)
C2 Mn1 C15 C11 -24.29(14)
C1 Mn1 C15 C11 146.48(12)
C3 Mn1 C15 C11 -127.25(11)
C12 Mn1 C15 C11 38.35(10)
C13 Mn1 C15 C11 80.65(11)
C14 Mn1 C15 C11 118.32(14)
C31 C3 C21 C22 120.07(16)
Mn1 C3 C21 C22 -55.87(19)
C31 C3 C21 C26 -60.3(2)
Mn1 C3 C21 C26 123.80(14)
C26 C21 C22 C23 0.2(2)
C3 C21 C22 C23 179.92(15)
C21 C22 C23 C24 -3.1(2)
C22 C23 C24 C25 2.5(2)
C22 C23 C24 C27 -176.85(15)
C23 C24 C25 C26 1.0(2)
C27 C24 C25 C26 -179.66(15)
C24 C25 C26 C21 -3.9(3)
C22 C21 C26 C25 3.2(2)
C3 C21 C26 C25 -176.47(15)
C21 C3 C31 C36 139.90(15)
Mn1 C3 C31 C36 -44.6(2)
C21 C3 C31 C32 -41.3(2)
Mn1 C3 C31 C32 134.28(14)
C36 C31 C32 C33 4.0(2)
C3 C31 C32 C33 -174.90(15)
C31 C32 C33 C34 -2.0(2)
C32 C33 C34 C35 -1.7(2)
C32 C33 C34 C37 176.93(15)
C33 C34 C35 C36 3.4(2)
C37 C34 C35 C36 -175.24(15)
C34 C35 C36 C31 -1.4(2)
C32 C31 C36 C35 -2.3(2)
C3 C31 C36 C35 176.54(15)
